data_1570061
loop_
_publ_author_name
'Senthil, Shuruthi'
'Kwon, Seongyeon'
'Kong, Richard Y.'
'MacMillan, Samantha N.'
'Zatsepin, Pavel'
'Gau, Michael R.'
'Carroll, Patrick J.'
'Baik, Mu-Hyun'
'Lancaster, Kyle M.'
'Mindiola, Daniel J.'

_publ_section_title
;
 Tellurolate: an effective Te-atom transfer reagent to prepare the triad
 of group 5 metal bis(tellurides).
;
_journal_issue 43
_journal_name_full 'Chemical science'
_journal_page_first 12277
_journal_page_last 12282
_journal_paper_doi 10.1039/d3sc03470d
_journal_volume 14
_journal_year 2023
_chemical_formula_moiety 'C26 H40 N P2 Ta Te2, 2.5(C4 H8 O)'
_chemical_formula_sum 'C36 H60 N O2.5 P2 Ta Te2'
_chemical_formula_weight 1044.94
_space_group_crystal_system triclinic
_space_group_IT_number 2
_space_group_name_Hall '-P 1'
_space_group_name_H-M_alt 'P -1'
_atom_sites_solution_hydrogens geom
_atom_sites_solution_primary dual
_audit_creation_date 2023-05-08
_audit_creation_method
;
Olex2 1.5
(compiled 2021.10.07 svn.r9718050b for OlexSys, GUI svn.r6410)
;
_audit_update_record
;
2023-05-10 deposited with the CCDC.	2023-10-05 downloaded from the CCDC.
;
_cell_angle_alpha 64.384(2)
_cell_angle_beta 77.963(2)
_cell_angle_gamma 88.962(2)
_cell_formula_units_Z 2
_cell_length_a 11.5337(2)
_cell_length_b 13.6583(3)
_cell_length_c 14.3715(3)
_cell_measurement_reflns_used 36743
_cell_measurement_temperature 100
_cell_measurement_theta_max 27.5230
_cell_measurement_theta_min 2.1230
_cell_volume 1989.87(8)
_computing_cell_refinement 'CrysAlisPro 1.171.41.104a (Rigaku OD, 2021)'
_computing_data_collection 'CrysAlisPro 1.171.41.104a (Rigaku OD, 2021)'
_computing_data_reduction 'CrysAlisPro 1.171.41.104a (Rigaku OD, 2021)'
_computing_molecular_graphics 'Olex2 1.5 (Dolomanov et al., 2009)'
_computing_publication_material 'Olex2 1.5 (Dolomanov et al., 2009)'
_computing_structure_refinement 'SHELXL 2018/3 (Sheldrick, 2015)'
_computing_structure_solution 'SHELXT (Sheldrick, 2018)'
_diffrn_ambient_environment N~2~
_diffrn_ambient_temperature 100
_diffrn_detector 'HPC area detector'
_diffrn_detector_area_resol_mean 10.0000
_diffrn_detector_type HyPix-6000HE
_diffrn_measured_fraction_theta_full 0.997
_diffrn_measured_fraction_theta_max 0.993
_diffrn_measurement_details
;
List of Runs (angles in degrees, time in seconds):

  # Type    Start    End  Width  t~exp~   \w     \q     \k     \f   Frames
#--------------------------------------------------------------------------
  1  \w    -13.00  84.00   0.50   19.00    --   14.70  77.00  27.00  194
  2  \w    -55.00  43.00   0.50   19.00    --   14.70 -77.00 -97.00  196
  3  \w    -22.00  15.00   0.50   19.00    --  -14.00 -80.00  49.49   74
  4  \w    -25.00  14.00   0.50   19.00    --  -14.00 -77.00 150.00   78
  5  \w    -31.00  54.00   0.50   19.00    --  -14.00  37.00   0.00  170
  6  \w    -22.00  15.00   0.50   19.00    --  -14.00 -80.00-112.74   74
  7  \w    -82.00   3.00   0.50   19.00    --  -14.00 -37.00  60.00  170
  8  \w    -22.00  15.00   0.50   19.00    --  -14.00 -80.00-128.27   74
  9  \w    -42.00  56.00   0.50   19.00    --  -14.00  77.00  27.00  196
 10  \w    -37.00  54.00   0.50   19.00    --  -14.00  57.00 -60.00  182
 11  \w    -22.00  15.00   0.50   19.00    --  -14.00 -80.00  34.81   74
 12  \w    -22.00  15.00   0.50   19.00    --  -14.00 -80.00 -21.06   74
 13  \w    -23.00  15.00   0.50   19.00    --  -14.00 -79.00 -74.64   76
 14  \w    -12.00  53.00   0.50   19.00    --  -14.00  37.00-120.00  130
 15  \w    -20.00   7.00   0.50   19.00    --  -14.00 -80.00-170.65   54
 16  \w    -76.00 -49.00   0.50   19.00    --  -14.00 -77.00 -97.00   54
 17  \w    -24.00   1.00   0.50   19.00    --  -14.00 -78.00 141.04   50
 18  \w    -54.00   4.00   0.50   19.00    --   14.70 -19.00 -90.00  116
 19  \w    -58.00  -3.00   0.50   19.00    --   14.70 -19.00 150.00  110
 20  \w     -7.00  19.00   0.50   19.00    --   14.70  80.00-139.87   52
 21  \w    -32.00  37.00   0.50   19.00    --   14.70 -57.00-180.00  138
 22  \w    -59.00   5.00   0.50   19.00    --   14.70 -19.00  90.00  128
 23  \w     -9.00  21.00   0.50   19.00    --   14.70  77.00-180.00   60
 24  \w    -43.00 -16.00   0.50   19.00    --   14.70 -19.00 -60.00   54
 25  \w     -8.00  58.00   0.50   19.00    --   14.70  57.00 -30.00  132
 26  \w    -11.00  20.00   0.50   19.00    --   14.70  79.00  49.58   62
 27  \w    -52.00   6.00   0.50   19.00    --   14.70 -37.00  30.00  116
 28  \w    -12.00  14.00   0.50   19.00    --   14.70  77.00-150.00   52
 29  \w    -58.00  -1.00   0.50   19.00    --   14.70 -19.00  60.00  114
 30  \w    -24.00  26.00   0.50   19.00    --   14.70 -77.00-180.00  100
 31  \w    -14.00  14.00   0.50   19.00    --   14.70  80.00 141.59   56
 32  \w    -55.00   4.00   0.50   19.00    --   14.70 -19.00 -30.00  118
 33  \w     -8.00  58.00   0.50   19.00    --   14.70  57.00 150.00  132
 34  \w     -7.00  58.00   0.50   19.00    --   14.70  57.00-120.00  130
 35  \w     -8.00  20.00   0.50   19.00    --   14.70  79.00 -60.38   56
 36  \w      9.00  36.00   0.50   19.00    --   14.70 -75.00  66.96   54
 37  \w    -20.00  43.00   0.50   19.00    --   14.70 -80.00   2.15  126
 38  \w    -42.00   5.00   0.50   19.00    --   14.70 -19.00 120.00   94
;
_diffrn_measurement_device '\k-geometry diffractometer'
_diffrn_measurement_device_type 'Rigaku XtaLAB Synergy-S'
_diffrn_measurement_method '\w scans'
_diffrn_orient_matrix_type 'CrysAlisPro convention (1999,Acta A55,543-557)'
_diffrn_orient_matrix_UB_11 -0.0526274000
_diffrn_orient_matrix_UB_12 -0.0268164000
_diffrn_orient_matrix_UB_13 0.0387101000
_diffrn_orient_matrix_UB_21 -0.0326981000
_diffrn_orient_matrix_UB_22 0.0437351000
_diffrn_orient_matrix_UB_23 -0.0271725000
_diffrn_orient_matrix_UB_31 -0.0119049000
_diffrn_orient_matrix_UB_32 -0.0265953000
_diffrn_orient_matrix_UB_33 -0.0302534000
_diffrn_radiation_monochromator mirror
_diffrn_radiation_probe x-ray
_diffrn_radiation_type 'Mo K\a'
_diffrn_radiation_wavelength 0.71073
_diffrn_reflns_av_R_equivalents 0.0489
_diffrn_reflns_av_unetI/netI 0.0360
_diffrn_reflns_Laue_measured_fraction_full 0.997
_diffrn_reflns_Laue_measured_fraction_max 0.993
_diffrn_reflns_limit_h_max 14
_diffrn_reflns_limit_h_min -14
_diffrn_reflns_limit_k_max 17
_diffrn_reflns_limit_k_min -17
_diffrn_reflns_limit_l_max 18
_diffrn_reflns_limit_l_min -18
_diffrn_reflns_number 60965
_diffrn_reflns_point_group_measured_fraction_full 0.997
_diffrn_reflns_point_group_measured_fraction_max 0.993
_diffrn_reflns_theta_full 25.242
_diffrn_reflns_theta_max 27.484
_diffrn_reflns_theta_min 1.811
_diffrn_source 'micro-focus sealed X-ray tube'
_diffrn_source_type 'PhotonJet (Mo) X-ray Source'
_exptl_absorpt_coefficient_mu 4.311
_exptl_absorpt_correction_T_max 1.00000
_exptl_absorpt_correction_T_min 0.53299
_exptl_absorpt_correction_type multi-scan
_exptl_absorpt_process_details 'SCALE3 ABSPACK'
_exptl_crystal_colour red
_exptl_crystal_colour_primary red
_exptl_crystal_density_diffrn 1.744
_exptl_crystal_description plate
_exptl_crystal_F_000 1020
_exptl_crystal_size_max 0.37
_exptl_crystal_size_mid 0.13
_exptl_crystal_size_min 0.13
_refine_diff_density_max 3.419
_refine_diff_density_min -2.576
_refine_diff_density_rms 0.216
_refine_ls_extinction_method none
_refine_ls_goodness_of_fit_ref 1.053
_refine_ls_hydrogen_treatment constr
_refine_ls_matrix_type full
_refine_ls_number_parameters 434
_refine_ls_number_reflns 9059
_refine_ls_number_restraints 50
_refine_ls_restrained_S_all 1.055
_refine_ls_R_factor_all 0.0575
_refine_ls_R_factor_gt 0.0485
_refine_ls_shift/su_max 0.001
_refine_ls_shift/su_mean 0.000
_refine_ls_structure_factor_coef Fsqd
_refine_ls_weighting_details 'w=1/[\s^2^(Fo^2^)+(0.0817P)^2^+11.0964P] where P=(Fo^2^+2Fc^2^)/3'
_refine_ls_weighting_scheme calc
_refine_ls_wR_factor_gt 0.1348
_refine_ls_wR_factor_ref 0.1396
_reflns_number_gt 7742
_reflns_number_total 9059
_reflns_threshold_expression 'I > 2\s(I)'
_cod_data_source_file d3sc03470d2.cif
_cod_data_source_block 9833_complex3
_cod_depositor_comments 'Adding full bibliography for 1570059--1570061.cif.'
_cod_original_cell_volume 1989.88(8)
_cod_original_formula_sum 'C36 H60 N O2.50 P2 Ta Te2'
_cod_database_code 1570061
_shelx_shelxl_version_number 2018/3
_olex2_submission_special_instructions 'No special instructions were received'
_oxdiff_exptl_absorpt_empirical_details
;
Empirical correction (ABSPACK) includes:
- Absorption correction using spherical harmonics
- Frame scaling
;
_oxdiff_exptl_absorpt_empirical_full_max 1.456
_oxdiff_exptl_absorpt_empirical_full_min 0.621

loop_
_space_group_symop_operation_xyz
'x, y, z'
'-x, -y, -z'

loop_
_atom_site_label
_atom_site_type_symbol
_atom_site_fract_x
_atom_site_fract_y
_atom_site_fract_z
_atom_site_U_iso_or_equiv
_atom_site_adp_type
_atom_site_occupancy
_atom_site_site_symmetry_order
_atom_site_calc_flag
_atom_site_refinement_flags_posn
_atom_site_refinement_flags_adp
_atom_site_refinement_flags_occupancy
_atom_site_disorder_assembly
_atom_site_disorder_group
Te1 Te 0.78706(5) 0.63459(4) -0.00029(4) 0.03587(14) Uani 1 1 d . . . . .
Te2 Te 0.79562(5) 0.60152(4) 0.30308(4) 0.03716(14) Uani 1 1 d . . . . .
Ta1 Ta 0.67493(2) 0.57059(2) 0.18946(2) 0.02054(9) Uani 1 1 d . . . . .
P1 P 0.68564(15) 0.36416(13) 0.24180(12) 0.0216(3) Uani 1 1 d . . . . .
P2 P 0.53916(15) 0.72560(13) 0.18145(12) 0.0215(3) Uani 1 1 d . . . . .
N1 N 0.4962(5) 0.4993(4) 0.2479(4) 0.0213(10) Uani 1 1 d . . . . .
C1 C 0.3996(6) 0.5561(5) 0.2073(5) 0.0221(12) Uani 1 1 d . . . . .
C2 C 0.3017(6) 0.5047(6) 0.1988(5) 0.0268(14) Uani 1 1 d . . . . .
H2 H 0.295763 0.427837 0.223556 0.032 Uiso 1 1 calc R U . . .
C3 C 0.2128(6) 0.5654(6) 0.1542(5) 0.0282(14) Uani 1 1 d . . . . .
H3 H 0.147371 0.528922 0.148268 0.034 Uiso 1 1 calc R U . . .
C4 C 0.2165(6) 0.6783(6) 0.1179(5) 0.0263(14) Uani 1 1 d . . . . .
C5 C 0.3141(6) 0.7286(5) 0.1259(5) 0.0249(13) Uani 1 1 d . . . . .
H5 H 0.318954 0.805394 0.101391 0.030 Uiso 1 1 calc R U . . .
C6 C 0.4063(6) 0.6703(5) 0.1691(5) 0.0217(12) Uani 1 1 d . . . . .
C7 C 0.1170(7) 0.7412(7) 0.0718(6) 0.0345(16) Uani 1 1 d . . . . .
H7A H 0.107513 0.727928 0.011956 0.052 Uiso 1 1 calc R U . . .
H7B H 0.136102 0.819243 0.047495 0.052 Uiso 1 1 calc R U . . .
H7C H 0.042753 0.717328 0.126191 0.052 Uiso 1 1 calc R U . . .
C8 C 0.5726(6) 0.8662(5) 0.0750(5) 0.0248(13) Uani 1 1 d . . . . .
H8 H 0.501954 0.907645 0.083619 0.030 Uiso 1 1 calc R U . . .
C9 C 0.5944(7) 0.8729(6) -0.0355(5) 0.0314(15) Uani 1 1 d . . . . .
H9A H 0.663017 0.832478 -0.046188 0.047 Uiso 1 1 calc R U . . .
H9B H 0.610474 0.949275 -0.087911 0.047 Uiso 1 1 calc R U . . .
H9C H 0.523930 0.841066 -0.043658 0.047 Uiso 1 1 calc R U . . .
C10 C 0.6782(9) 0.9207(7) 0.0886(6) 0.046(2) Uani 1 1 d . . . . .
H10A H 0.655372 0.930656 0.153361 0.069 Uiso 1 1 calc R U . . .
H10B H 0.702055 0.991729 0.027549 0.069 Uiso 1 1 calc R U . . .
H10C H 0.744867 0.874516 0.093636 0.069 Uiso 1 1 calc R U . . .
C11 C 0.4961(6) 0.7423(5) 0.3056(5) 0.0256(14) Uani 1 1 d . . . . .
H11 H 0.569659 0.768261 0.317613 0.031 Uiso 1 1 calc R U . . .
C12 C 0.4054(8) 0.8277(6) 0.2992(6) 0.0357(17) Uani 1 1 d . . . . .
H12A H 0.438788 0.898283 0.240825 0.054 Uiso 1 1 calc R U . . .
H12B H 0.387272 0.834295 0.365851 0.054 Uiso 1 1 calc R U . . .
H12C H 0.332229 0.804993 0.286703 0.054 Uiso 1 1 calc R U . . .
C13 C 0.4490(7) 0.6330(6) 0.4011(5) 0.0288(15) Uani 1 1 d . . . . .
H13A H 0.374603 0.606857 0.393410 0.043 Uiso 1 1 calc R U . . .
H13B H 0.434252 0.642743 0.466137 0.043 Uiso 1 1 calc R U . . .
H13C H 0.507940 0.579659 0.404748 0.043 Uiso 1 1 calc R U . . .
C14 C 0.4677(6) 0.3938(5) 0.3332(5) 0.0212(12) Uani 1 1 d . . . . .
C15 C 0.3631(6) 0.3657(5) 0.4128(5) 0.0256(13) Uani 1 1 d . . . . .
H15 H 0.306952 0.418164 0.409748 0.031 Uiso 1 1 calc R U . . .
C16 C 0.3410(6) 0.2613(5) 0.4962(5) 0.0260(14) Uani 1 1 d . . . . .
H16 H 0.269522 0.244194 0.548907 0.031 Uiso 1 1 calc R U . . .
C17 C 0.4199(6) 0.1815(5) 0.5049(5) 0.0264(14) Uani 1 1 d . . . . .
C18 C 0.5256(6) 0.2107(5) 0.4272(5) 0.0233(13) Uani 1 1 d . . . . .
H18 H 0.582435 0.158475 0.432008 0.028 Uiso 1 1 calc R U . . .
C19 C 0.5495(6) 0.3144(5) 0.3427(5) 0.0223(12) Uani 1 1 d . . . . .
C20 C 0.3933(7) 0.0689(5) 0.5940(5) 0.0299(15) Uani 1 1 d . . . . .
H20A H 0.343143 0.025158 0.576384 0.045 Uiso 1 1 calc R U . . .
H20B H 0.351520 0.073037 0.658833 0.045 Uiso 1 1 calc R U . . .
H20C H 0.467914 0.034819 0.605133 0.045 Uiso 1 1 calc R U . . .
C21 C 0.8063(6) 0.2864(6) 0.2974(5) 0.0290(14) Uani 1 1 d . . . . .
H21 H 0.787711 0.208277 0.315151 0.035 Uiso 1 1 calc R U . . .
C22 C 0.8202(7) 0.2924(6) 0.3989(6) 0.0338(16) Uani 1 1 d . . . . .
H22A H 0.825995 0.368839 0.386297 0.051 Uiso 1 1 calc R U . . .
H22B H 0.892531 0.258957 0.418938 0.051 Uiso 1 1 calc R U . . .
H22C H 0.751009 0.253373 0.456098 0.051 Uiso 1 1 calc R U . . .
C23 C 0.9230(8) 0.3267(9) 0.2143(7) 0.054(3) Uani 1 1 d . . . . .
H23A H 0.914483 0.319231 0.151187 0.081 Uiso 1 1 calc R U . . .
H23B H 0.986667 0.283358 0.243066 0.081 Uiso 1 1 calc R U . . .
H23C H 0.942740 0.403484 0.195245 0.081 Uiso 1 1 calc R U . . .
C24 C 0.6677(6) 0.3215(5) 0.1390(5) 0.0254(13) Uani 1 1 d . . . . .
H24 H 0.738977 0.353365 0.079197 0.031 Uiso 1 1 calc R U . . .
C25 C 0.5581(6) 0.3671(6) 0.0955(5) 0.0286(14) Uani 1 1 d . . . . .
H25A H 0.553075 0.347221 0.038442 0.043 Uiso 1 1 calc R U . . .
H25B H 0.564558 0.446572 0.067776 0.043 Uiso 1 1 calc R U . . .
H25C H 0.486387 0.336514 0.152259 0.043 Uiso 1 1 calc R U . . .
C26 C 0.6614(7) 0.1986(6) 0.1781(5) 0.0313(15) Uani 1 1 d . . . . .
H26A H 0.594622 0.164709 0.239325 0.047 Uiso 1 1 calc R U . . .
H26B H 0.735728 0.171279 0.198735 0.047 Uiso 1 1 calc R U . . .
H26C H 0.649946 0.180684 0.121404 0.047 Uiso 1 1 calc R U . . .
O1 O 0.2782(6) -0.0071(5) 0.4248(5) 0.0499(15) Uani 1 1 d . . . . .
C27 C 0.1644(8) 0.0155(9) 0.4653(7) 0.061(3) Uani 1 1 d . . . . .
H27A H 0.158473 0.005115 0.538774 0.073 Uiso 1 1 calc R U . . .
H27B H 0.103315 -0.035198 0.466386 0.073 Uiso 1 1 calc R U . . .
C28 C 0.1433(9) 0.1313(8) 0.3967(8) 0.052(2) Uani 1 1 d . . . . .
H28A H 0.133236 0.175132 0.437208 0.062 Uiso 1 1 calc R U . . .
H28B H 0.071676 0.133921 0.368165 0.062 Uiso 1 1 calc R U . . .
C29 C 0.2547(9) 0.1727(7) 0.3083(6) 0.045(2) Uani 1 1 d . . . . .
H29A H 0.234964 0.215944 0.238683 0.053 Uiso 1 1 calc R U . . .
H29B H 0.310418 0.217528 0.320915 0.053 Uiso 1 1 calc R U . . .
C30 C 0.3053(9) 0.0683(7) 0.3149(7) 0.048(2) Uani 1 1 d . . . . .
H30A H 0.268787 0.040136 0.273745 0.057 Uiso 1 1 calc R U . . .
H30B H 0.392429 0.080149 0.286400 0.057 Uiso 1 1 calc R U . . .
O2 O 1.1434(7) 0.9515(8) 0.1710(7) 0.090(3) Uani 1 1 d D . . . .
C31 C 1.0846(9) 0.8638(7) 0.2674(8) 0.075(3) Uani 1 1 d D . . . .
H31A H 1.124660 0.855244 0.324816 0.090 Uiso 1 1 calc R U . . .
H31B H 1.087165 0.795120 0.259821 0.090 Uiso 1 1 calc R U . . .
C32 C 0.9579(9) 0.8884(10) 0.2939(12) 0.116(6) Uani 1 1 d D . . . .
H32A H 0.933569 0.873352 0.369364 0.139 Uiso 1 1 calc R U . . .
H32B H 0.903677 0.844192 0.279198 0.139 Uiso 1 1 calc R U . . .
C33 C 0.9564(10) 1.0085(10) 0.2229(14) 0.139(9) Uani 1 1 d D . . . .
H33A H 0.969617 1.053356 0.259021 0.167 Uiso 1 1 calc R U . . .
H33B H 0.879951 1.024449 0.200387 0.167 Uiso 1 1 calc R U . . .
C34 C 1.0586(12) 1.0288(12) 0.1294(10) 0.133(8) Uani 1 1 d D . . . .
H34A H 1.030453 1.017231 0.074125 0.160 Uiso 1 1 calc R U . . .
H34B H 1.095113 1.104359 0.098251 0.160 Uiso 1 1 calc R U . . .
O3 O 1.0375(17) 0.6347(11) 0.4600(12) 0.090(5) Uani 0.5 1 d D U P A -1
C38 C 0.9493(19) 0.5630(17) 0.5594(15) 0.070(6) Uani 0.5 1 d D U P A -1
H38A H 0.873595 0.597618 0.564853 0.083 Uiso 0.5 1 calc R U P A -1
H38B H 0.981039 0.548415 0.622633 0.083 Uiso 0.5 1 calc R U P A -1
C37 C 0.9307(19) 0.4586(14) 0.5494(19) 0.074(7) Uani 0.5 1 d D U P A -1
H37A H 0.921304 0.394732 0.619153 0.088 Uiso 0.5 1 calc R U P A -1
H37B H 0.858595 0.459471 0.521945 0.088 Uiso 0.5 1 calc R U P A -1
C36 C 1.0351(18) 0.4537(13) 0.4766(14) 0.060(5) Uani 0.5 1 d D U P A -1
H36A H 1.084708 0.397469 0.515868 0.072 Uiso 0.5 1 calc R U P A -1
H36B H 1.010931 0.432969 0.424856 0.072 Uiso 0.5 1 calc R U P A -1
C35 C 1.103(2) 0.5577(16) 0.422(2) 0.074(6) Uani 0.5 1 d D U P A -1
H35A H 1.110987 0.585597 0.344253 0.089 Uiso 0.5 1 calc R U P A -1
H35B H 1.183442 0.550767 0.436417 0.089 Uiso 0.5 1 calc R U P A -1

loop_
_atom_site_aniso_label
_atom_site_aniso_U_11
_atom_site_aniso_U_22
_atom_site_aniso_U_33
_atom_site_aniso_U_23
_atom_site_aniso_U_13
_atom_site_aniso_U_12
Te1 0.0455(3) 0.0348(3) 0.0210(2) -0.0108(2) 0.0024(2) 0.0010(2)
Te2 0.0429(3) 0.0425(3) 0.0342(3) -0.0222(2) -0.0131(2) 0.0039(2)
Ta1 0.02765(15) 0.02017(14) 0.01319(13) -0.00798(10) -0.00162(9) -0.00020(10)
P1 0.0285(8) 0.0214(8) 0.0144(7) -0.0081(6) -0.0033(6) 0.0020(6)
P2 0.0311(9) 0.0198(8) 0.0129(7) -0.0074(6) -0.0031(6) 0.0009(6)
N1 0.028(3) 0.022(3) 0.014(2) -0.008(2) -0.004(2) 0.001(2)
C1 0.032(3) 0.022(3) 0.010(3) -0.007(2) 0.000(2) 0.001(2)
C2 0.032(4) 0.030(3) 0.017(3) -0.008(3) -0.005(3) 0.001(3)
C3 0.033(4) 0.035(4) 0.020(3) -0.015(3) -0.005(3) 0.000(3)
C4 0.029(3) 0.034(4) 0.014(3) -0.010(3) -0.002(2) 0.003(3)
C5 0.034(4) 0.023(3) 0.014(3) -0.006(2) -0.002(2) 0.003(3)
C6 0.031(3) 0.024(3) 0.012(3) -0.011(2) -0.004(2) 0.001(3)
C7 0.038(4) 0.040(4) 0.029(4) -0.017(3) -0.012(3) 0.008(3)
C8 0.037(4) 0.023(3) 0.015(3) -0.008(2) -0.007(3) 0.002(3)
C9 0.049(4) 0.029(3) 0.012(3) -0.008(3) 0.000(3) 0.003(3)
C10 0.074(6) 0.031(4) 0.027(4) -0.006(3) -0.009(4) -0.019(4)
C11 0.038(4) 0.026(3) 0.016(3) -0.013(3) -0.004(3) 0.003(3)
C12 0.057(5) 0.036(4) 0.020(3) -0.017(3) -0.013(3) 0.019(4)
C13 0.042(4) 0.029(3) 0.015(3) -0.011(3) 0.001(3) -0.001(3)
C14 0.031(3) 0.021(3) 0.015(3) -0.009(2) -0.007(2) 0.001(2)
C15 0.033(4) 0.026(3) 0.014(3) -0.008(3) 0.000(3) -0.002(3)
C16 0.035(4) 0.026(3) 0.015(3) -0.010(3) 0.001(3) -0.005(3)
C17 0.041(4) 0.025(3) 0.014(3) -0.009(3) -0.005(3) -0.003(3)
C18 0.033(3) 0.021(3) 0.018(3) -0.009(2) -0.007(3) 0.000(3)
C19 0.027(3) 0.024(3) 0.017(3) -0.011(3) -0.003(2) -0.003(2)
C20 0.047(4) 0.023(3) 0.017(3) -0.007(3) -0.006(3) -0.004(3)
C21 0.032(4) 0.031(4) 0.021(3) -0.010(3) -0.005(3) 0.005(3)
C22 0.042(4) 0.036(4) 0.032(4) -0.018(3) -0.017(3) 0.007(3)
C23 0.034(4) 0.080(7) 0.032(4) -0.012(4) -0.001(3) 0.012(4)
C24 0.035(4) 0.027(3) 0.018(3) -0.013(3) -0.004(3) 0.001(3)
C25 0.039(4) 0.030(3) 0.023(3) -0.016(3) -0.007(3) 0.004(3)
C26 0.050(4) 0.027(3) 0.019(3) -0.012(3) -0.008(3) 0.006(3)
O1 0.067(4) 0.041(3) 0.039(3) -0.016(3) -0.011(3) 0.007(3)
C27 0.041(5) 0.076(7) 0.031(5) 0.004(5) -0.001(4) 0.002(5)
C28 0.051(5) 0.060(6) 0.047(5) -0.028(5) -0.007(4) 0.011(4)
C29 0.067(6) 0.039(4) 0.026(4) -0.012(3) -0.010(4) 0.000(4)
C30 0.060(6) 0.043(5) 0.038(5) -0.018(4) -0.006(4) -0.001(4)
O2 0.082(6) 0.101(7) 0.081(6) -0.043(6) -0.001(5) 0.003(5)
C31 0.071(8) 0.067(7) 0.086(9) -0.041(7) 0.004(7) -0.006(6)
C32 0.083(10) 0.092(11) 0.116(13) -0.020(10) 0.037(9) -0.008(8)
C33 0.062(9) 0.078(10) 0.24(2) -0.060(13) 0.030(12) 0.010(7)
C34 0.119(14) 0.150(17) 0.105(14) -0.033(12) -0.030(11) 0.069(13)
O3 0.124(12) 0.078(10) 0.062(9) -0.030(8) -0.007(9) -0.021(9)
C38 0.063(11) 0.084(12) 0.067(12) -0.035(10) -0.022(10) -0.002(10)
C37 0.051(11) 0.092(13) 0.068(13) -0.024(12) -0.018(10) 0.010(10)
C36 0.061(11) 0.086(12) 0.043(10) -0.029(9) -0.025(8) -0.005(10)
C35 0.080(13) 0.080(12) 0.053(11) -0.026(10) 0.000(10) 0.001(10)

loop_
_atom_type_symbol
_atom_type_description
_atom_type_scat_dispersion_real
_atom_type_scat_dispersion_imag
_atom_type_scat_source
C C 0.0033 0.0016 'International Tables Vol C Tables 4.2.6.8 and 6.1.1.4'
H H 0.0000 0.0000 'International Tables Vol C Tables 4.2.6.8 and 6.1.1.4'
N N 0.0061 0.0033 'International Tables Vol C Tables 4.2.6.8 and 6.1.1.4'
O O 0.0106 0.0060 'International Tables Vol C Tables 4.2.6.8 and 6.1.1.4'
P P 0.1023 0.0942 'International Tables Vol C Tables 4.2.6.8 and 6.1.1.4'
Ta Ta -0.7052 6.5227 'International Tables Vol C Tables 4.2.6.8 and 6.1.1.4'
Te Te -0.5308 1.6751 'International Tables Vol C Tables 4.2.6.8 and 6.1.1.4'

loop_
_geom_angle_atom_site_label_1
_geom_angle_atom_site_label_2
_geom_angle_atom_site_label_3
_geom_angle
_geom_angle_site_symmetry_1
_geom_angle_site_symmetry_3
_geom_angle_publ_flag
Te1 Ta1 P1 95.95(4) . . ?
Te1 Ta1 P2 103.41(4) . . ?
Te2 Ta1 Te1 112.97(2) . . ?
Te2 Ta1 P1 102.85(4) . . ?
Te2 Ta1 P2 94.62(4) . . ?
P2 Ta1 P1 146.36(5) . . ?
N1 Ta1 Te1 123.80(14) . . ?
N1 Ta1 Te2 123.23(14) . . ?
N1 Ta1 P1 73.35(15) . . ?
N1 Ta1 P2 73.03(15) . . ?
C19 P1 Ta1 98.5(2) . . ?
C19 P1 C21 108.1(3) . . ?
C19 P1 C24 105.8(3) . . ?
C21 P1 Ta1 123.2(2) . . ?
C21 P1 C24 104.4(3) . . ?
C24 P1 Ta1 115.3(2) . . ?
C6 P2 Ta1 99.3(2) . . ?
C6 P2 C8 107.6(3) . . ?
C6 P2 C11 105.3(3) . . ?
C8 P2 Ta1 122.8(2) . . ?
C8 P2 C11 104.6(3) . . ?
C11 P2 Ta1 115.6(2) . . ?
C1 N1 Ta1 122.3(4) . . ?
C14 N1 Ta1 120.7(4) . . ?
C14 N1 C1 116.9(5) . . ?
C2 C1 N1 123.0(6) . . ?
C2 C1 C6 118.5(6) . . ?
C6 C1 N1 118.4(6) . . ?
C3 C2 C1 120.3(7) . . ?
C2 C3 C4 122.1(7) . . ?
C3 C4 C7 120.6(6) . . ?
C5 C4 C3 117.2(6) . . ?
C5 C4 C7 122.2(6) . . ?
C4 C5 C6 122.3(6) . . ?
C1 C6 P2 113.6(5) . . ?
C5 C6 P2 126.9(5) . . ?
C5 C6 C1 119.6(6) . . ?
C9 C8 P2 113.6(5) . . ?
C9 C8 C10 110.9(6) . . ?
C10 C8 P2 109.5(5) . . ?
C12 C11 P2 112.9(5) . . ?
C13 C11 P2 111.1(4) . . ?
C13 C11 C12 110.3(6) . . ?
C15 C14 N1 122.9(6) . . ?
C19 C14 N1 119.3(6) . . ?
C19 C14 C15 117.7(6) . . ?
C16 C15 C14 120.4(6) . . ?
C17 C16 C15 122.3(6) . . ?
C16 C17 C18 117.1(6) . . ?
C16 C17 C20 121.5(6) . . ?
C18 C17 C20 121.4(6) . . ?
C19 C18 C17 121.7(6) . . ?
C14 C19 P1 113.4(5) . . ?
C18 C19 P1 125.8(5) . . ?
C18 C19 C14 120.7(6) . . ?
C22 C21 P1 113.1(5) . . ?
C23 C21 P1 109.5(5) . . ?
C23 C21 C22 110.0(7) . . ?
C25 C24 P1 110.9(5) . . ?
C26 C24 P1 112.9(5) . . ?
C26 C24 C25 110.1(6) . . ?
C27 O1 C30 104.9(7) . . ?
O1 C27 C28 109.3(7) . . ?
C27 C28 C29 104.1(7) . . ?
C30 C29 C28 102.0(7) . . ?
O1 C30 C29 106.2(7) . . ?
C31 O2 C34 109.3(5) . . ?
O2 C31 C32 108.3(5) . . ?
C31 C32 C33 104.7(5) . . ?
C32 C33 C34 103.1(6) . . ?
O2 C34 C33 105.8(6) . . ?
C38 O3 C35 105.2(6) . . ?
O3 C38 C37 104.9(6) . . ?
C36 C37 C38 106.4(7) . . ?
C35 C36 C37 110.1(6) . . ?
C36 C35 O3 107.6(6) . . ?

loop_
_geom_bond_atom_site_label_1
_geom_bond_atom_site_label_2
_geom_bond_distance
_geom_bond_site_symmetry_2
_geom_bond_publ_flag
Te1 Ta1 2.5262(5) . ?
Te2 Ta1 2.5196(6) . ?
Ta1 P1 2.5929(17) . ?
Ta1 P2 2.5869(17) . ?
Ta1 N1 2.133(5) . ?
P1 C19 1.807(7) . ?
P1 C21 1.838(7) . ?
P1 C24 1.854(6) . ?
P2 C6 1.795(7) . ?
P2 C8 1.849(7) . ?
P2 C11 1.860(6) . ?
N1 C1 1.425(8) . ?
N1 C14 1.418(8) . ?
C1 C2 1.393(9) . ?
C1 C6 1.409(9) . ?
C2 C3 1.391(10) . ?
C3 C4 1.396(10) . ?
C4 C5 1.379(10) . ?
C4 C7 1.511(10) . ?
C5 C6 1.403(9) . ?
C8 C9 1.517(9) . ?
C8 C10 1.527(11) . ?
C11 C12 1.539(10) . ?
C11 C13 1.534(9) . ?
C14 C15 1.405(9) . ?
C14 C19 1.404(9) . ?
C15 C16 1.393(9) . ?
C16 C17 1.387(10) . ?
C17 C18 1.399(9) . ?
C17 C20 1.501(9) . ?
C18 C19 1.395(9) . ?
C21 C22 1.536(10) . ?
C21 C23 1.526(11) . ?
C24 C25 1.530(10) . ?
C24 C26 1.520(9) . ?
O1 C27 1.406(11) . ?
O1 C30 1.433(10) . ?
C27 C28 1.508(14) . ?
C28 C29 1.520(13) . ?
C29 C30 1.504(12) . ?
O2 C31 1.421(8) . ?
O2 C34 1.445(8) . ?
C31 C32 1.501(8) . ?
C32 C33 1.513(8) . ?
C33 C34 1.517(9) . ?
O3 C38 1.501(9) . ?
O3 C35 1.510(9) . ?
C38 C37 1.517(9) . ?
C37 C36 1.443(9) . ?
C36 C35 1.438(9) . ?
